data_4307889
loop_
_publ_author_name
'Jian Zhou'
'Guo-Qing Bian'
'Jie Dai'
'Yong Zhang'
'Ai-bin Tang'
'Qin-Yu Zhu'

_publ_section_title
;
Synthesis of a Selenidostannate(IV), [Mn(tepa).Sn3Se7]n, Demonstrating the
Transformation from Achiral to Chiral and Dimeric to Polymeric Structure
;
_journal_name_full 'Inorganic Chemistry'
_journal_page_first 1541
_journal_page_last 1543
_journal_paper_doi 10.1021/ic062403r
_journal_volume 46
_journal_year 2007
_chemical_formula_sum 'C16 H46 Mn2 N10 Se6 Sn2'
_chemical_formula_weight 1199.65
_chemical_name_systematic
; 
 ? 
;
_space_group_IT_number 88
_symmetry_cell_setting tetragonal
_symmetry_Int_Tables_number 88
_symmetry_space_group_name_Hall '-I 4ad'
_symmetry_space_group_name_H-M 'I 41/a :2'
_atom_sites_solution_hydrogens geom
_atom_sites_solution_primary direct
_atom_sites_solution_secondary difmap
_audit_creation_method SHELXL-97
_cell_angle_alpha 90.00
_cell_angle_beta 90.00
_cell_angle_gamma 90.00
_cell_formula_units_Z 8
_cell_length_a 26.483(2)
_cell_length_b 26.483(2)
_cell_length_c 10.1423(9)
_cell_measurement_reflns_used 35187
_cell_measurement_temperature 153(2)
_cell_measurement_theta_max 25.35
_cell_measurement_theta_min 3.06
_cell_volume 7113.3(10)
_computing_cell_refinement CrystalClear
_computing_data_collection CrystalClear
_computing_data_reduction CrystalStructure
_computing_structure_refinement 'SHELXL-97 (Sheldrick, 1997)'
_computing_structure_solution 'SHELXS-97 (Sheldrick, 1990)'
_diffrn_ambient_temperature 153(2)
_diffrn_detector_area_resol_mean 7.31
_diffrn_measured_fraction_theta_full 0.998
_diffrn_measured_fraction_theta_max 0.998
_diffrn_measurement_device_type 'Rigaku Mercury'
_diffrn_measurement_method \w
_diffrn_radiation_monochromator graphite
_diffrn_radiation_source 'fine-focus sealed tube'
_diffrn_radiation_type MoK\a
_diffrn_radiation_wavelength 0.71070
_diffrn_reflns_av_R_equivalents 0.0554
_diffrn_reflns_av_sigmaI/netI 0.0284
_diffrn_reflns_limit_h_max 31
_diffrn_reflns_limit_h_min -31
_diffrn_reflns_limit_k_max 31
_diffrn_reflns_limit_k_min -31
_diffrn_reflns_limit_l_max 12
_diffrn_reflns_limit_l_min -12
_diffrn_reflns_number 33931
_diffrn_reflns_theta_full 25.35
_diffrn_reflns_theta_max 25.35
_diffrn_reflns_theta_min 3.06
_exptl_absorpt_coefficient_mu 8.247
_exptl_absorpt_correction_T_max 0.3710
_exptl_absorpt_correction_T_min 0.2893
_exptl_absorpt_correction_type multi-scan
_exptl_absorpt_process_details 'Jacobson, R. (1998) Private communication'
_exptl_crystal_colour block
_exptl_crystal_density_diffrn 2.240
_exptl_crystal_density_method 'not measured'
_exptl_crystal_description yellow
_exptl_crystal_F_000 4528
_exptl_crystal_size_max 0.20
_exptl_crystal_size_mid 0.17
_exptl_crystal_size_min 0.15
_refine_diff_density_max 0.563
_refine_diff_density_min -0.575
_refine_diff_density_rms 0.117
_refine_ls_extinction_method none
_refine_ls_goodness_of_fit_ref 1.089
_refine_ls_hydrogen_treatment constr
_refine_ls_matrix_type full
_refine_ls_number_parameters 164
_refine_ls_number_reflns 3251
_refine_ls_number_restraints 0
_refine_ls_restrained_S_all 1.089
_refine_ls_R_factor_all 0.0395
_refine_ls_R_factor_gt 0.0356
_refine_ls_shift/su_max 0.001
_refine_ls_shift/su_mean 0.000
_refine_ls_structure_factor_coef Fsqd
_refine_ls_weighting_details 'calc w=1/[\s^2^(Fo^2^)+(0.0418P)^2^+62.7720P] where P=(Fo^2^+2Fc^2^)/3'
_refine_ls_weighting_scheme calc
_refine_ls_wR_factor_gt 0.0848
_refine_ls_wR_factor_ref 0.0868
_reflns_number_gt 3074
_reflns_number_total 3251
_reflns_threshold_expression >2sigma(I)
_cod_data_source_file ic062403rsi20061215_105813.cif
_cod_data_source_block t
_cod_depositor_comments
;
The following automatic conversions were performed:
'_symmetry_cell_setting' value 'Tetragonal' changed to 'tetragonal'
according to '/home/saulius/struct/CIF-dictionaries/cif_core.dic'
dictionary named 'cif_core.dic' version 2.4.1 from 2010-06-29.

Automatic conversion script
Id: cif_fix_enum 1527 2010-12-29 10:47:43Z saulius 
;
_cod_original_cell_volume 7113.5(11)
_cod_original_sg_symbol_H-M 'I 41/a'
_cod_database_code 4307889

loop_
_symmetry_equiv_pos_as_xyz
'x, y, z'
'-y+3/4, x+1/4, z+1/4'
'-x+1/2, -y, z+1/2'
'y+3/4, -x+3/4, z+3/4'
'x+1/2, y+1/2, z+1/2'
'-y+5/4, x+3/4, z+3/4'
'-x+1, -y+1/2, z+1'
'y+5/4, -x+5/4, z+5/4'
'-x, -y, -z'
'y-3/4, -x-1/4, -z-1/4'
'x-1/2, y, -z-1/2'
'-y-3/4, x-3/4, -z-3/4'
'-x+1/2, -y+1/2, -z+1/2'
'y-1/4, -x+1/4, -z+1/4'
'x, y+1/2, -z'
'-y-1/4, x-1/4, -z-1/4'

loop_
_atom_site_label
_atom_site_type_symbol
_atom_site_fract_x
_atom_site_fract_y
_atom_site_fract_z
_atom_site_U_iso_or_equiv
_atom_site_adp_type
_atom_site_occupancy
_atom_site_symmetry_multiplicity
_atom_site_calc_flag
_atom_site_refinement_flags
_atom_site_disorder_assembly
_atom_site_disorder_group
Sn1 Sn 0.519375(14) 0.548926(13) 0.39757(4) 0.01414(12) Uani 1 1 d . . .
Se1 Se 0.55153(2) 0.53232(2) 0.17173(5) 0.01723(15) Uani 1 1 d . . .
Se3 Se 0.51151(2) 0.63693(2) 0.46709(6) 0.01874(15) Uani 1 1 d . . .
Se2 Se 0.43333(2) 0.50540(2) 0.43039(5) 0.01668(15) Uani 1 1 d . . .
Mn1 Mn 0.56217(3) 0.42975(3) 0.14245(8) 0.0161(2) Uani 1 1 d . . .
N2 N 0.64840(18) 0.45157(18) 0.1289(5) 0.0216(11) Uani 1 1 d . . .
H2 H 0.6505 0.4846 0.1594 0.026 Uiso 1 1 calc R . .
N3 N 0.57913(18) 0.43967(18) -0.0796(5) 0.0204(10) Uani 1 1 d . . .
H3 H 0.5521 0.4567 -0.1174 0.024 Uiso 1 1 calc R . .
N4 N 0.54582(18) 0.35153(18) 0.0536(5) 0.0208(11) Uani 1 1 d . . .
H4 H 0.5729 0.3304 0.0728 0.025 Uiso 1 1 calc R . .
N5 N 0.48289(17) 0.41362(18) 0.2068(5) 0.0217(11) Uani 1 1 d . . .
H5A H 0.4828 0.4062 0.2954 0.026 Uiso 1 1 calc R . .
H5B H 0.4634 0.4420 0.1943 0.026 Uiso 1 1 calc R . .
N1 N 0.59893(18) 0.39446(18) 0.3221(5) 0.0204(11) Uani 1 1 d . . .
H1A H 0.5787 0.3998 0.3945 0.024 Uiso 1 1 calc R . .
H1B H 0.6016 0.3602 0.3094 0.024 Uiso 1 1 calc R . .
C2 C 0.6784(2) 0.4218(2) 0.2200(6) 0.0270(14) Uani 1 1 d . . .
H2A H 0.7110 0.4388 0.2366 0.032 Uiso 1 1 calc R . .
H2B H 0.6854 0.3882 0.1812 0.032 Uiso 1 1 calc R . .
C8 C 0.4603(2) 0.3708(2) 0.1326(6) 0.0217(13) Uani 1 1 d . . .
H8A H 0.4485 0.3824 0.0451 0.026 Uiso 1 1 calc R . .
H8B H 0.4311 0.3570 0.1815 0.026 Uiso 1 1 calc R . .
C7 C 0.5003(2) 0.3305(2) 0.1161(6) 0.0212(13) Uani 1 1 d . . .
H7A H 0.5092 0.3164 0.2035 0.025 Uiso 1 1 calc R . .
H7B H 0.4868 0.3028 0.0611 0.025 Uiso 1 1 calc R . .
C1 C 0.6498(2) 0.4156(2) 0.3486(6) 0.0250(14) Uani 1 1 d . . .
H1C H 0.6687 0.3926 0.4079 0.030 Uiso 1 1 calc R . .
H1D H 0.6465 0.4487 0.3928 0.030 Uiso 1 1 calc R . .
C6 C 0.5415(2) 0.3558(2) -0.0911(6) 0.0235(13) Uani 1 1 d . . .
H6A H 0.5082 0.3702 -0.1144 0.028 Uiso 1 1 calc R . .
H6B H 0.5440 0.3219 -0.1315 0.028 Uiso 1 1 calc R . .
C5 C 0.5832(2) 0.3895(2) -0.1441(6) 0.0255(14) Uani 1 1 d . . .
H5C H 0.6165 0.3743 -0.1250 0.031 Uiso 1 1 calc R . .
H5D H 0.5797 0.3931 -0.2408 0.031 Uiso 1 1 calc R . .
C4 C 0.6246(2) 0.4709(2) -0.0973(6) 0.0264(14) Uani 1 1 d . . .
H4A H 0.6165 0.5066 -0.0773 0.032 Uiso 1 1 calc R . .
H4B H 0.6359 0.4690 -0.1902 0.032 Uiso 1 1 calc R . .
C3 C 0.6668(2) 0.4530(2) -0.0071(6) 0.0258(14) Uani 1 1 d . . .
H3A H 0.6781 0.4189 -0.0342 0.031 Uiso 1 1 calc R . .
H3B H 0.6960 0.4762 -0.0136 0.031 Uiso 1 1 calc R . .

loop_
_atom_site_aniso_label
_atom_site_aniso_U_11
_atom_site_aniso_U_22
_atom_site_aniso_U_33
_atom_site_aniso_U_23
_atom_site_aniso_U_13
_atom_site_aniso_U_12
Sn1 0.0140(2) 0.0120(2) 0.0164(2) 0.00130(14) 0.00083(15) -0.00069(14)
Se1 0.0187(3) 0.0151(3) 0.0179(3) 0.0017(2) 0.0032(2) 0.0025(2)
Se3 0.0190(3) 0.0127(3) 0.0245(3) 0.0000(2) 0.0030(2) -0.0017(2)
Se2 0.0140(3) 0.0163(3) 0.0197(3) 0.0027(2) -0.0008(2) -0.0011(2)
Mn1 0.0151(4) 0.0158(4) 0.0175(4) -0.0007(3) -0.0009(3) 0.0003(3)
N2 0.018(3) 0.019(3) 0.028(3) -0.001(2) 0.000(2) 0.001(2)
N3 0.016(2) 0.021(3) 0.025(3) 0.003(2) -0.006(2) 0.003(2)
N4 0.021(3) 0.021(3) 0.021(2) -0.001(2) -0.004(2) 0.006(2)
N5 0.017(3) 0.021(3) 0.028(3) 0.000(2) 0.000(2) 0.000(2)
N1 0.020(3) 0.019(3) 0.022(3) -0.001(2) 0.001(2) 0.004(2)
C2 0.022(3) 0.026(3) 0.033(3) -0.003(3) -0.006(3) 0.010(3)
C8 0.017(3) 0.023(3) 0.025(3) -0.001(3) 0.000(2) 0.000(2)
C7 0.026(3) 0.018(3) 0.019(3) 0.002(2) -0.006(2) -0.004(2)
C1 0.022(3) 0.030(3) 0.024(3) -0.003(3) -0.004(3) 0.006(3)
C6 0.028(3) 0.022(3) 0.021(3) -0.008(2) -0.003(3) 0.006(3)
C5 0.029(3) 0.027(3) 0.020(3) -0.002(3) -0.001(3) 0.008(3)
C4 0.024(3) 0.026(3) 0.029(3) 0.012(3) 0.003(3) 0.002(3)
C3 0.019(3) 0.030(3) 0.029(3) 0.003(3) 0.005(3) -0.002(3)

loop_
_atom_type_symbol
_atom_type_description
_atom_type_scat_dispersion_real
_atom_type_scat_dispersion_imag
_atom_type_scat_source
C C 0.0033 0.0016 'International Tables Vol C Tables 4.2.6.8 and 6.1.1.4'
H H 0.0000 0.0000 'International Tables Vol C Tables 4.2.6.8 and 6.1.1.4'
Mn Mn 0.3368 0.7283 'International Tables Vol C Tables 4.2.6.8 and 6.1.1.4'
N N 0.0061 0.0033 'International Tables Vol C Tables 4.2.6.8 and 6.1.1.4'
Se Se -0.0929 2.2259 'International Tables Vol C Tables 4.2.6.8 and 6.1.1.4'
Sn Sn -0.6537 1.4246 'International Tables Vol C Tables 4.2.6.8 and 6.1.1.4'

loop_
_geom_angle_atom_site_label_1
_geom_angle_atom_site_label_2
_geom_angle_atom_site_label_3
_geom_angle
_geom_angle_site_symmetry_1
_geom_angle_site_symmetry_3
_geom_angle_publ_flag
Se3 Sn1 Se1 117.66(2) . . ?
Se3 Sn1 Se2 108.31(2) . . ?
Se1 Sn1 Se2 110.09(2) . . ?
Se3 Sn1 Se2 112.17(2) . 9_666 ?
Se1 Sn1 Se2 110.97(2) . 9_666 ?
Se2 Sn1 Se2 95.30(2) . 9_666 ?
Sn1 Se1 Mn1 108.06(3) . . ?
Sn1 Se2 Sn1 84.70(2) . 9_666 ?
N5 Mn1 N1 95.15(18) . . ?
N5 Mn1 N4 76.45(17) . . ?
N1 Mn1 N4 91.39(17) . . ?
N5 Mn1 N3 119.18(18) . . ?
N1 Mn1 N3 138.28(17) . . ?
N4 Mn1 N3 75.95(17) . . ?
N5 Mn1 N2 166.14(18) . . ?
N1 Mn1 N2 74.46(17) . . ?
N4 Mn1 N2 112.33(17) . . ?
N3 Mn1 N2 74.19(17) . . ?
N5 Mn1 Se1 93.50(13) . . ?
N1 Mn1 Se1 111.40(13) . . ?
N4 Mn1 Se1 156.01(12) . . ?
N3 Mn1 Se1 90.74(12) . . ?
N2 Mn1 Se1 82.16(12) . . ?
C2 N2 C3 115.5(5) . . ?
C2 N2 Mn1 111.0(4) . . ?
C3 N2 Mn1 112.6(4) . . ?
C2 N2 H2 105.6 . . ?
C3 N2 H2 105.6 . . ?
Mn1 N2 H2 105.6 . . ?
C4 N3 C5 113.0(5) . . ?
C4 N3 Mn1 110.0(4) . . ?
C5 N3 Mn1 110.0(3) . . ?
C4 N3 H3 107.9 . . ?
C5 N3 H3 107.9 . . ?
Mn1 N3 H3 107.9 . . ?
C7 N4 C6 113.2(5) . . ?
C7 N4 Mn1 109.0(3) . . ?
C6 N4 Mn1 109.6(3) . . ?
C7 N4 H4 108.3 . . ?
C6 N4 H4 108.3 . . ?
Mn1 N4 H4 108.3 . . ?
C8 N5 Mn1 112.0(3) . . ?
C8 N5 H5A 109.2 . . ?
Mn1 N5 H5A 109.2 . . ?
C8 N5 H5B 109.2 . . ?
Mn1 N5 H5B 109.2 . . ?
H5A N5 H5B 107.9 . . ?
C1 N1 Mn1 112.3(4) . . ?
C1 N1 H1A 109.1 . . ?
Mn1 N1 H1A 109.1 . . ?
C1 N1 H1B 109.1 . . ?
Mn1 N1 H1B 109.1 . . ?
H1A N1 H1B 107.9 . . ?
N2 C2 C1 109.5(5) . . ?
N2 C2 H2A 109.8 . . ?
C1 C2 H2A 109.8 . . ?
N2 C2 H2B 109.8 . . ?
C1 C2 H2B 109.8 . . ?
H2A C2 H2B 108.2 . . ?
N5 C8 C7 108.2(5) . . ?
N5 C8 H8A 110.0 . . ?
C7 C8 H8A 110.0 . . ?
N5 C8 H8B 110.0 . . ?
C7 C8 H8B 110.0 . . ?
H8A C8 H8B 108.4 . . ?
N4 C7 C8 110.7(5) . . ?
N4 C7 H7A 109.5 . . ?
C8 C7 H7A 109.5 . . ?
N4 C7 H7B 109.5 . . ?
C8 C7 H7B 109.5 . . ?
H7A C7 H7B 108.1 . . ?
N1 C1 C2 109.8(5) . . ?
N1 C1 H1C 109.7 . . ?
C2 C1 H1C 109.7 . . ?
N1 C1 H1D 109.7 . . ?
C2 C1 H1D 109.7 . . ?
H1C C1 H1D 108.2 . . ?
N4 C6 C5 109.9(5) . . ?
N4 C6 H6A 109.7 . . ?
C5 C6 H6A 109.7 . . ?
N4 C6 H6B 109.7 . . ?
C5 C6 H6B 109.7 . . ?
H6A C6 H6B 108.2 . . ?
N3 C5 C6 108.5(5) . . ?
N3 C5 H5C 110.0 . . ?
C6 C5 H5C 110.0 . . ?
N3 C5 H5D 110.0 . . ?
C6 C5 H5D 110.0 . . ?
H5C C5 H5D 108.4 . . ?
N3 C4 C3 110.7(5) . . ?
N3 C4 H4A 109.5 . . ?
C3 C4 H4A 109.5 . . ?
N3 C4 H4B 109.5 . . ?
C3 C4 H4B 109.5 . . ?
H4A C4 H4B 108.1 . . ?
N2 C3 C4 109.2(5) . . ?
N2 C3 H3A 109.8 . . ?
C4 C3 H3A 109.8 . . ?
N2 C3 H3B 109.8 . . ?
C4 C3 H3B 109.8 . . ?
H3A C3 H3B 108.3 . . ?

loop_
_geom_bond_atom_site_label_1
_geom_bond_atom_site_label_2
_geom_bond_distance
_geom_bond_site_symmetry_2
_geom_bond_publ_flag
Sn1 Se3 2.4439(7) . ?
Sn1 Se1 2.4829(7) . ?
Sn1 Se2 2.5753(7) . ?
Sn1 Se2 2.5852(7) 9_666 ?
Se1 Mn1 2.7471(10) . ?
Se2 Sn1 2.5852(7) 9_666 ?
Mn1 N5 2.240(5) . ?
Mn1 N1 2.267(5) . ?
Mn1 N4 2.300(5) . ?
Mn1 N3 2.311(5) . ?
Mn1 N2 2.360(5) . ?
N2 C2 1.451(8) . ?
N2 C3 1.464(8) . ?
N2 H2 0.9300 . ?
N3 C4 1.472(8) . ?
N3 C5 1.485(7) . ?
N3 H3 0.9300 . ?
N4 C7 1.471(8) . ?
N4 C6 1.476(7) . ?
N4 H4 0.9300 . ?
N5 C8 1.486(7) . ?
N5 H5A 0.9200 . ?
N5 H5B 0.9200 . ?
N1 C1 1.483(8) . ?
N1 H1A 0.9200 . ?
N1 H1B 0.9200 . ?
C2 C1 1.517(9) . ?
C2 H2A 0.9900 . ?
C2 H2B 0.9900 . ?
C8 C7 1.512(8) . ?
C8 H8A 0.9900 . ?
C8 H8B 0.9900 . ?
C7 H7A 0.9900 . ?
C7 H7B 0.9900 . ?
C1 H1C 0.9900 . ?
C1 H1D 0.9900 . ?
C6 C5 1.517(9) . ?
C6 H6A 0.9900 . ?
C6 H6B 0.9900 . ?
C5 H5C 0.9900 . ?
C5 H5D 0.9900 . ?
C4 C3 1.521(8) . ?
C4 H4A 0.9900 . ?
C4 H4B 0.9900 . ?
C3 H3A 0.9900 . ?
C3 H3B 0.9900 . ?

loop_
_geom_torsion_atom_site_label_1
_geom_torsion_atom_site_label_2
_geom_torsion_atom_site_label_3
_geom_torsion_atom_site_label_4
_geom_torsion
_geom_torsion_site_symmetry_1
_geom_torsion_site_symmetry_2
_geom_torsion_site_symmetry_3
_geom_torsion_site_symmetry_4
_geom_torsion_publ_flag
Se3 Sn1 Se1 Mn1 175.13(3) . . . . ?
Se2 Sn1 Se1 Mn1 -60.16(3) . . . . ?
Se2 Sn1 Se1 Mn1 44.05(3) 9_666 . . . ?
Se3 Sn1 Se2 Sn1 -115.46(3) . . . 9_666 ?
Se1 Sn1 Se2 Sn1 114.62(2) . . . 9_666 ?
Se2 Sn1 Se2 Sn1 0.0 9_666 . . 9_666 ?
Sn1 Se1 Mn1 N5 52.68(13) . . . . ?
Sn1 Se1 Mn1 N1 -44.24(14) . . . . ?
Sn1 Se1 Mn1 N4 116.6(3) . . . . ?
Sn1 Se1 Mn1 N3 171.98(12) . . . . ?
Sn1 Se1 Mn1 N2 -114.09(12) . . . . ?
N5 Mn1 N2 C2 55.9(9) . . . . ?
N1 Mn1 N2 C2 13.5(4) . . . . ?
N4 Mn1 N2 C2 -71.5(4) . . . . ?
N3 Mn1 N2 C2 -138.6(4) . . . . ?
Se1 Mn1 N2 C2 128.4(4) . . . . ?
N5 Mn1 N2 C3 -172.7(7) . . . . ?
N1 Mn1 N2 C3 144.9(4) . . . . ?
N4 Mn1 N2 C3 59.9(4) . . . . ?
N3 Mn1 N2 C3 -7.3(4) . . . . ?
Se1 Mn1 N2 C3 -100.3(4) . . . . ?
N5 Mn1 N3 C4 154.9(3) . . . . ?
N1 Mn1 N3 C4 -63.8(5) . . . . ?
N4 Mn1 N3 C4 -139.7(4) . . . . ?
N2 Mn1 N3 C4 -21.2(4) . . . . ?
Se1 Mn1 N3 C4 60.5(4) . . . . ?
N5 Mn1 N3 C5 -80.1(4) . . . . ?
N1 Mn1 N3 C5 61.3(5) . . . . ?
N4 Mn1 N3 C5 -14.7(4) . . . . ?
N2 Mn1 N3 C5 103.9(4) . . . . ?
Se1 Mn1 N3 C5 -174.5(3) . . . . ?
N5 Mn1 N4 C7 -14.6(3) . . . . ?
N1 Mn1 N4 C7 80.4(4) . . . . ?
N3 Mn1 N4 C7 -139.9(4) . . . . ?
N2 Mn1 N4 C7 154.1(3) . . . . ?
Se1 Mn1 N4 C7 -81.8(5) . . . . ?
N5 Mn1 N4 C6 109.8(4) . . . . ?
N1 Mn1 N4 C6 -155.3(4) . . . . ?
N3 Mn1 N4 C6 -15.5(4) . . . . ?
N2 Mn1 N4 C6 -81.5(4) . . . . ?
Se1 Mn1 N4 C6 42.5(6) . . . . ?
N1 Mn1 N5 C8 -104.5(4) . . . . ?
N4 Mn1 N5 C8 -14.3(4) . . . . ?
N3 Mn1 N5 C8 50.8(4) . . . . ?
N2 Mn1 N5 C8 -145.2(7) . . . . ?
Se1 Mn1 N5 C8 143.6(4) . . . . ?
N5 Mn1 N1 C1 -155.2(4) . . . . ?
N4 Mn1 N1 C1 128.2(4) . . . . ?
N3 Mn1 N1 C1 58.0(5) . . . . ?
N2 Mn1 N1 C1 15.4(4) . . . . ?
Se1 Mn1 N1 C1 -59.4(4) . . . . ?
C3 N2 C2 C1 -169.3(5) . . . . ?
Mn1 N2 C2 C1 -39.5(6) . . . . ?
Mn1 N5 C8 C7 40.3(5) . . . . ?
C6 N4 C7 C8 -80.7(6) . . . . ?
Mn1 N4 C7 C8 41.5(5) . . . . ?
N5 C8 C7 N4 -54.9(6) . . . . ?
Mn1 N1 C1 C2 -41.7(6) . . . . ?
N2 C2 C1 N1 54.2(7) . . . . ?
C7 N4 C6 C5 165.5(5) . . . . ?
Mn1 N4 C6 C5 43.6(5) . . . . ?
C4 N3 C5 C6 165.4(5) . . . . ?
Mn1 N3 C5 C6 42.1(5) . . . . ?
N4 C6 C5 N3 -58.1(6) . . . . ?
C5 N3 C4 C3 -76.2(6) . . . . ?
Mn1 N3 C4 C3 47.1(6) . . . . ?
C2 N2 C3 C4 162.5(5) . . . . ?
Mn1 N2 C3 C4 33.5(6) . . . . ?
N3 C4 C3 N2 -54.1(7) . . . . ?
